data_7049446
loop_
_publ_author_name
'Parasar, Devaborniny'
'Jayaratna, Naleen B.'
'Mu\~noz-Castro, Alvaro'
'Conway, Allison E.'
'Mykhailiuk, Pavel K.'
'Dias, H. V. Rasika'

_publ_section_title
;
 Carbonyl complexes of copper(i) stabilized by bridging fluorinated
 pyrazolates and halide ions.
;
_journal_issue 19
_journal_name_full 'Dalton transactions (Cambridge, England : 2003)'
_journal_page_first 6358
_journal_page_last 6371
_journal_paper_doi 10.1039/c9dt00486f
_journal_volume 48
_journal_year 2019
_chemical_formula_moiety 'C24 H4 Br Cu4 F24 N8 O4, C8 H20 N'
_chemical_formula_sum 'C32 H24 Br Cu4 F24 N9 O4'
_chemical_formula_weight 1388.67
_space_group_crystal_system triclinic
_space_group_IT_number 2
_space_group_name_Hall '-P 1'
_space_group_name_H-M_alt 'P -1'
_symmetry_space_group_name_Hall '-P 1'
_symmetry_space_group_name_H-M 'P -1'
_atom_sites_solution_hydrogens geom
_atom_sites_solution_primary direct
_audit_creation_date 2018-07-25
_audit_creation_method
;
Olex2 1.2
(compiled 2018.05.29 svn.r3508 for OlexSys, GUI svn.r5506)
;
_audit_update_record
;
2019-01-31 deposited with the CCDC.    2019-03-25 downloaded from the CCDC.
;
_cell_angle_alpha 72.6410(10)
_cell_angle_beta 81.1140(10)
_cell_angle_gamma 82.4680(10)
_cell_formula_units_Z 2
_cell_length_a 10.4972(4)
_cell_length_b 13.6574(5)
_cell_length_c 16.9248(6)
_cell_measurement_reflns_used 9747
_cell_measurement_temperature 100(2)
_cell_measurement_theta_max 34.72
_cell_measurement_theta_min 2.83
_cell_volume 2278.79(15)
_computing_cell_refinement 'SAINT v8.37A (Bruker, 2015)'
_computing_data_reduction 'SAINT v8.37A (Bruker, 2015)'
_computing_molecular_graphics 'Olex2 (Dolomanov et al., 2009)'
_computing_publication_material 'Olex2 (Dolomanov et al., 2009)'
_computing_structure_refinement 'ShelXL (Sheldrick, 2015)'
_computing_structure_solution 'ShelXS (Sheldrick, 2008)'
_diffrn_ambient_temperature 100.0
_diffrn_detector_area_resol_mean 8
_diffrn_measured_fraction_theta_full 0.998
_diffrn_measured_fraction_theta_max 0.994
_diffrn_measurement_device_type 'Bruker D8 Quest with a Photon 100 CMOS detector'
_diffrn_measurement_method '\f and \w scans'
_diffrn_radiation_monochromator graphite
_diffrn_radiation_type MoK\a
_diffrn_radiation_wavelength 0.71073
_diffrn_reflns_av_R_equivalents 0.0671
_diffrn_reflns_av_unetI/netI 0.0388
_diffrn_reflns_Laue_measured_fraction_full 0.998
_diffrn_reflns_Laue_measured_fraction_max 0.994
_diffrn_reflns_limit_h_max 15
_diffrn_reflns_limit_h_min -15
_diffrn_reflns_limit_k_max 19
_diffrn_reflns_limit_k_min -19
_diffrn_reflns_limit_l_max 24
_diffrn_reflns_limit_l_min -24
_diffrn_reflns_number 47282
_diffrn_reflns_point_group_measured_fraction_full 0.998
_diffrn_reflns_point_group_measured_fraction_max 0.994
_diffrn_reflns_theta_full 26.000
_diffrn_reflns_theta_max 30.544
_diffrn_reflns_theta_min 2.829
_diffrn_source 'sealed tube'
_diffrn_standards_number 0
_exptl_absorpt_coefficient_mu 2.865
_exptl_absorpt_correction_T_max 0.7461
_exptl_absorpt_correction_T_min 0.5563
_exptl_absorpt_correction_type multi-scan
_exptl_absorpt_process_details
'SADABS-2014/5 (Bruker,2014/5) was used for absorption correction. wR2(int) was 0.0933 before and 0.0413 after correction. The Ratio of minimum to maximum transmission is 0.7456. The \l/2 correction factor is Not present.'
_exptl_crystal_colour colourless
_exptl_crystal_colour_primary colourless
_exptl_crystal_density_diffrn 2.024
_exptl_crystal_description block
_exptl_crystal_F_000 1356
_exptl_crystal_size_max 0.21
_exptl_crystal_size_mid 0.17
_exptl_crystal_size_min 0.1
_refine_diff_density_max 0.511
_refine_diff_density_min -0.585
_refine_diff_density_rms 0.073
_refine_ls_extinction_method none
_refine_ls_goodness_of_fit_ref 1.019
_refine_ls_hydrogen_treatment constr
_refine_ls_matrix_type full
_refine_ls_number_parameters 671
_refine_ls_number_reflns 13879
_refine_ls_number_restraints 0
_refine_ls_restrained_S_all 1.019
_refine_ls_R_factor_all 0.0367
_refine_ls_R_factor_gt 0.0223
_refine_ls_shift/su_max 0.003
_refine_ls_shift/su_mean 0.000
_refine_ls_structure_factor_coef Fsqd
_refine_ls_weighting_details 'w=1/[\s^2^(Fo^2^)+(0.0261P)^2^+0.1532P] where P=(Fo^2^+2Fc^2^)/3'
_refine_ls_weighting_scheme calc
_refine_ls_wR_factor_gt 0.0515
_refine_ls_wR_factor_ref 0.0548
_reflns_Friedel_coverage 0.000
_reflns_number_gt 11588
_reflns_number_total 13879
_reflns_threshold_expression 'I > 2\s(I)'
_cod_data_source_file c9dt00486f2.cif
_cod_data_source_block rad382_0m_a
_cod_depositor_comments 'Adding full bibliography for 7049446--7049452.cif.'
_cod_database_code 7049446
_shelx_shelxl_version_number 2017/1
_shelx_space_group_comment
;
The symmetry employed for this shelxl refinement is uniquely defined
by the following loop, which should always be used as a source of
symmetry information in preference to the above space-group names.
They are only intended as comments.
;
_shelx_estimated_absorpt_t_max 0.763
_shelx_estimated_absorpt_t_min 0.584
_olex2_refinement_description
;
1. Fixed Uiso
 At 1.2 times of:
  All C(H) groups, All C(H,H) groups
 At 1.5 times of:
  All C(H,H,H) groups
2.a Secondary CH2 refined with riding coordinates:
 C25(H25A,H25B), C27(H27A,H27B), C29(H29A,H29B), C31(H31A,H31B)
2.b Aromatic/amide H refined with riding coordinates:
 C2(H2), C7(H7), C12(H12), C17(H17)
2.c Idealised Me refined as rotating group:
 C26(H26A,H26B,H26C), C28(H28A,H28B,H28C), C30(H30A,H30B,H30C), C32(H32A,H32B,
 H32C)
;
_olex2_submission_special_instructions 'No special instructions were received'

loop_
_space_group_symop_operation_xyz
'x, y, z'
'-x, -y, -z'

loop_
_atom_site_label
_atom_site_type_symbol
_atom_site_fract_x
_atom_site_fract_y
_atom_site_fract_z
_atom_site_U_iso_or_equiv
_atom_site_adp_type
_atom_site_occupancy
_atom_site_site_symmetry_order
_atom_site_calc_flag
_atom_site_refinement_flags_posn
Br Br 0.26882(2) 0.73947(2) 0.75393(2) 0.01368(3) Uani 1 1 d .
Cu1 Cu 0.27125(2) 0.70951(2) 0.59951(2) 0.01503(3) Uani 1 1 d .
Cu2 Cu 0.32175(2) 0.53495(2) 0.77214(2) 0.01410(3) Uani 1 1 d .
Cu3 Cu 0.28732(2) 0.94564(2) 0.72272(2) 0.01505(3) Uani 1 1 d .
Cu4 Cu 0.20672(2) 0.78757(2) 0.90331(2) 0.01492(3) Uani 1 1 d .
F1 F -0.02229(9) 0.72868(7) 0.52982(6) 0.02181(17) Uani 1 1 d .
F2 F 0.11078(9) 0.63490(7) 0.46651(5) 0.02128(17) Uani 1 1 d .
F3 F -0.08385(9) 0.59275(8) 0.51187(6) 0.02396(18) Uani 1 1 d .
F4 F 0.08000(11) 0.38438(8) 0.87342(6) 0.0274(2) Uani 1 1 d .
F5 F 0.20269(11) 0.29696(8) 0.80082(7) 0.0345(2) Uani 1 1 d .
F6 F -0.00467(12) 0.30206(9) 0.80660(7) 0.0350(3) Uani 1 1 d .
F7 F 0.58642(14) 0.76965(9) 0.45320(7) 0.0401(3) Uani 1 1 d .
F8 F 0.43240(10) 0.69909(8) 0.42764(6) 0.02662(19) Uani 1 1 d .
F9 F 0.62985(11) 0.63675(10) 0.40655(6) 0.0349(2) Uani 1 1 d .
F10 F 0.66921(11) 0.43685(8) 0.78500(7) 0.0310(2) Uani 1 1 d .
F11 F 0.71886(10) 0.34773(8) 0.69733(7) 0.0279(2) Uani 1 1 d .
F12 F 0.53156(9) 0.34227(7) 0.77053(7) 0.0275(2) Uani 1 1 d .
F13 F 0.44316(10) 1.14894(8) 0.73022(7) 0.0291(2) Uani 1 1 d .
F14 F 0.63153(11) 1.11357(9) 0.77204(7) 0.0316(2) Uani 1 1 d .
F15 F 0.58219(11) 1.04394(8) 0.68322(6) 0.0288(2) Uani 1 1 d .
F16 F 0.32473(10) 0.82601(9) 1.07497(6) 0.0307(2) Uani 1 1 d .
F17 F 0.43927(11) 0.70449(7) 1.03435(6) 0.02578(19) Uani 1 1 d .
F18 F 0.53240(11) 0.81656(9) 1.06695(6) 0.0316(2) Uani 1 1 d .
F19 F 0.03998(12) 1.09576(8) 0.62101(6) 0.0325(2) Uani 1 1 d .
F20 F -0.07410(12) 1.20000(9) 0.68414(8) 0.0412(3) Uani 1 1 d .
F21 F 0.13360(12) 1.18399(8) 0.67641(7) 0.0335(2) Uani 1 1 d .
F22 F -0.15832(12) 0.81128(9) 0.97313(7) 0.0326(2) Uani 1 1 d .
F23 F -0.19303(11) 0.95655(9) 1.00170(7) 0.0328(2) Uani 1 1 d .
F24 F -0.01866(10) 0.85786(9) 1.03140(6) 0.0303(2) Uani 1 1 d .
O1 O 0.19876(16) 0.90497(11) 0.47700(10) 0.0430(4) Uani 1 1 d .
O2 O 0.32605(14) 0.43117(13) 0.95056(8) 0.0399(3) Uani 1 1 d .
O3 O 0.36981(18) 1.02622(12) 0.54360(9) 0.0440(4) Uani 1 1 d .
O4 O 0.17609(14) 0.59305(11) 1.03561(10) 0.0401(4) Uani 1 1 d .
N1 N 0.15157(11) 0.59632(8) 0.64322(7) 0.01371(19) Uani 1 1 d .
N2 N 0.17251(11) 0.52380(8) 0.71569(7) 0.01390(19) Uani 1 1 d .
N3 N 0.44113(11) 0.62384(9) 0.60385(7) 0.01424(19) Uani 1 1 d .
N4 N 0.46251(10) 0.55072(8) 0.67630(7) 0.01352(19) Uani 1 1 d .
N5 N 0.39388(11) 0.93280(9) 0.81435(7) 0.01431(19) Uani 1 1 d .
N6 N 0.36544(11) 0.86181(8) 0.88862(7) 0.01385(19) Uani 1 1 d .
N7 N 0.11177(11) 0.96925(9) 0.78215(7) 0.01462(19) Uani 1 1 d .
N8 N 0.07801(11) 0.90480(9) 0.85882(7) 0.01434(19) Uani 1 1 d .
C1 C 0.05825(12) 0.56649(10) 0.61129(8) 0.0136(2) Uani 1 1 d .
C2 C 0.01603(13) 0.47332(10) 0.66242(8) 0.0160(2) Uani 1 1 d .
H2 H -0.048284 0.435148 0.654873 0.019 Uiso 1 1 calc R
C3 C 0.09164(13) 0.45015(10) 0.72733(8) 0.0147(2) Uani 1 1 d .
C4 C 0.01586(12) 0.63011(10) 0.53046(8) 0.0147(2) Uani 1 1 d .
C5 C 0.09288(15) 0.35803(11) 0.80166(9) 0.0197(3) Uani 1 1 d .
C6 C 0.53806(13) 0.60896(10) 0.54511(8) 0.0154(2) Uani 1 1 d .
C7 C 0.62459(13) 0.52603(10) 0.57782(8) 0.0167(2) Uani 1 1 d .
H7 H 0.700855 0.499061 0.550354 0.020 Uiso 1 1 calc R
C8 C 0.57165(12) 0.49220(10) 0.66103(8) 0.0144(2) Uani 1 1 d .
C9 C 0.54609(15) 0.67842(11) 0.45803(9) 0.0202(3) Uani 1 1 d .
C10 C 0.62240(13) 0.40458(10) 0.72788(9) 0.0177(2) Uani 1 1 d .
C11 C 0.48806(12) 0.98580(10) 0.82288(8) 0.0147(2) Uani 1 1 d .
C12 C 0.52423(13) 0.95009(10) 0.90289(8) 0.0161(2) Uani 1 1 d .
H12 H 0.588015 0.973236 0.925549 0.019 Uiso 1 1 calc R
C13 C 0.44322(12) 0.87167(10) 0.94152(8) 0.0144(2) Uani 1 1 d .
C14 C 0.53620(13) 1.07322(10) 0.75228(9) 0.0177(2) Uani 1 1 d .
C15 C 0.43541(14) 0.80497(11) 1.02941(8) 0.0171(2) Uani 1 1 d .
C16 C 0.01937(13) 1.04827(10) 0.76761(8) 0.0157(2) Uani 1 1 d .
C17 C -0.07746(13) 1.03781(10) 0.83478(9) 0.0181(2) Uani 1 1 d .
H17 H -0.153584 1.082180 0.841091 0.022 Uiso 1 1 calc R
C18 C -0.03510(12) 0.94620(10) 0.89040(8) 0.0152(2) Uani 1 1 d .
C19 C 0.02929(15) 1.13243(11) 0.68751(10) 0.0217(3) Uani 1 1 d .
C20 C -0.10043(13) 0.89334(11) 0.97427(9) 0.0185(2) Uani 1 1 d .
C21 C 0.22812(15) 0.83194(12) 0.52426(10) 0.0227(3) Uani 1 1 d .
C22 C 0.32905(14) 0.47116(12) 0.88202(9) 0.0208(3) Uani 1 1 d .
C23 C 0.33906(16) 0.99563(12) 0.61197(10) 0.0233(3) Uani 1 1 d .
C24 C 0.18332(14) 0.66763(11) 0.98486(10) 0.0213(3) Uani 1 1 d .
N9 N 0.76936(11) 0.72811(9) 0.76607(7) 0.01517(19) Uani 1 1 d .
C25 C 0.87261(13) 0.64015(11) 0.79169(9) 0.0190(2) Uani 1 1 d .
H25A H 0.833791 0.574466 0.802308 0.023 Uiso 1 1 calc R
H25B H 0.941923 0.644478 0.744246 0.023 Uiso 1 1 calc R
C26 C 0.93371(14) 0.63674(12) 0.86789(10) 0.0227(3) Uani 1 1 d .
H26A H 0.979442 0.698521 0.856605 0.034 Uiso 1 1 calc GR
H26B H 0.995162 0.575345 0.881222 0.034 Uiso 1 1 calc GR
H26C H 0.866118 0.634163 0.915220 0.034 Uiso 1 1 calc GR
C27 C 0.65817(13) 0.72555(11) 0.83572(9) 0.0183(2) Uani 1 1 d .
H27A H 0.692621 0.732715 0.884779 0.022 Uiso 1 1 calc R
H27B H 0.595275 0.785876 0.817203 0.022 Uiso 1 1 calc R
C28 C 0.58684(14) 0.62886(12) 0.86267(9) 0.0212(3) Uani 1 1 d .
H28A H 0.549645 0.621978 0.815138 0.032 Uiso 1 1 calc GR
H28B H 0.517385 0.633652 0.907620 0.032 Uiso 1 1 calc GR
H28C H 0.647476 0.568573 0.882651 0.032 Uiso 1 1 calc GR
C29 C 0.82383(14) 0.83172(10) 0.74722(9) 0.0198(2) Uani 1 1 d .
H29A H 0.752210 0.886837 0.735446 0.024 Uiso 1 1 calc R
H29B H 0.857909 0.835012 0.797655 0.024 Uiso 1 1 calc R
C30 C 0.93060(15) 0.85344(12) 0.67442(11) 0.0259(3) Uani 1 1 d .
H30A H 0.895996 0.856866 0.623004 0.039 Uiso 1 1 calc GR
H30B H 1.001010 0.798188 0.684356 0.039 Uiso 1 1 calc GR
H30C H 0.963729 0.919293 0.668914 0.039 Uiso 1 1 calc GR
C31 C 0.72245(14) 0.71667(11) 0.68918(9) 0.0188(2) Uani 1 1 d .
H31A H 0.685434 0.649550 0.704072 0.023 Uiso 1 1 calc R
H31B H 0.797985 0.715160 0.646429 0.023 Uiso 1 1 calc R
C32 C 0.62191(15) 0.80079(13) 0.65110(10) 0.0246(3) Uani 1 1 d .
H32A H 0.596926 0.787134 0.602210 0.037 Uiso 1 1 calc GR
H32B H 0.658297 0.867532 0.634179 0.037 Uiso 1 1 calc GR
H32C H 0.545539 0.802076 0.692317 0.037 Uiso 1 1 calc GR

loop_
_atom_site_aniso_label
_atom_site_aniso_U_11
_atom_site_aniso_U_22
_atom_site_aniso_U_33
_atom_site_aniso_U_23
_atom_site_aniso_U_13
_atom_site_aniso_U_12
Br 0.01617(5) 0.01135(5) 0.01319(5) -0.00368(4) -0.00132(4) -0.00013(4)
Cu1 0.01496(7) 0.01199(7) 0.01514(7) 0.00117(5) -0.00230(5) -0.00179(5)
Cu2 0.01315(7) 0.01673(7) 0.01008(6) -0.00044(5) -0.00145(5) -0.00091(5)
Cu3 0.01509(7) 0.01684(7) 0.01060(7) -0.00009(5) -0.00175(5) -0.00091(5)
Cu4 0.01370(7) 0.01254(7) 0.01463(7) 0.00204(5) -0.00218(5) -0.00080(5)
F1 0.0294(4) 0.0162(4) 0.0184(4) -0.0038(3) -0.0061(3) 0.0041(3)
F2 0.0213(4) 0.0273(4) 0.0113(3) -0.0025(3) 0.0016(3) 0.0005(3)
F3 0.0229(4) 0.0284(4) 0.0220(4) -0.0038(4) -0.0104(3) -0.0066(4)
F4 0.0436(6) 0.0238(4) 0.0126(4) -0.0011(3) 0.0002(4) -0.0089(4)
F5 0.0411(6) 0.0217(4) 0.0303(5) 0.0024(4) -0.0033(4) 0.0098(4)
F6 0.0470(6) 0.0262(5) 0.0295(5) 0.0067(4) -0.0103(4) -0.0231(5)
F7 0.0736(9) 0.0287(5) 0.0202(4) 0.0022(4) -0.0064(5) -0.0327(6)
F8 0.0316(5) 0.0284(5) 0.0171(4) -0.0012(3) -0.0040(3) -0.0038(4)
F9 0.0357(5) 0.0468(6) 0.0164(4) -0.0077(4) 0.0101(4) -0.0013(5)
F10 0.0443(6) 0.0221(4) 0.0310(5) -0.0088(4) -0.0209(4) 0.0036(4)
F11 0.0243(4) 0.0237(4) 0.0314(5) -0.0081(4) -0.0012(4) 0.0109(4)
F12 0.0246(4) 0.0174(4) 0.0317(5) 0.0053(4) -0.0003(4) -0.0026(3)
F13 0.0283(5) 0.0178(4) 0.0307(5) 0.0060(4) -0.0016(4) 0.0026(3)
F14 0.0334(5) 0.0307(5) 0.0303(5) 0.0010(4) -0.0082(4) -0.0195(4)
F15 0.0400(5) 0.0242(4) 0.0196(4) -0.0062(4) 0.0098(4) -0.0091(4)
F16 0.0326(5) 0.0336(5) 0.0165(4) -0.0030(4) 0.0056(4) 0.0100(4)
F17 0.0433(5) 0.0141(4) 0.0170(4) -0.0011(3) -0.0060(4) 0.0030(4)
F18 0.0382(5) 0.0379(6) 0.0191(4) 0.0002(4) -0.0151(4) -0.0107(5)
F19 0.0564(7) 0.0223(4) 0.0169(4) 0.0005(4) -0.0119(4) -0.0028(4)
F20 0.0404(6) 0.0261(5) 0.0407(6) 0.0068(5) -0.0058(5) 0.0175(5)
F21 0.0418(6) 0.0229(5) 0.0321(5) 0.0026(4) -0.0057(4) -0.0134(4)
F22 0.0411(6) 0.0330(5) 0.0258(5) -0.0094(4) 0.0053(4) -0.0194(5)
F23 0.0310(5) 0.0322(5) 0.0282(5) -0.0096(4) 0.0100(4) 0.0083(4)
F24 0.0265(5) 0.0452(6) 0.0146(4) -0.0014(4) -0.0045(3) -0.0012(4)
O1 0.0526(8) 0.0244(6) 0.0446(8) 0.0116(6) -0.0243(7) -0.0061(6)
O2 0.0389(7) 0.0531(9) 0.0162(5) 0.0020(5) -0.0048(5) 0.0102(6)
O3 0.0728(11) 0.0397(8) 0.0171(6) -0.0022(5) 0.0063(6) -0.0241(8)
O4 0.0405(7) 0.0240(6) 0.0387(7) 0.0119(6) 0.0046(6) -0.0027(5)
N1 0.0154(4) 0.0127(4) 0.0111(4) 0.0001(4) -0.0020(3) -0.0019(4)
N2 0.0156(5) 0.0125(4) 0.0115(4) 0.0002(4) -0.0019(3) -0.0019(4)
N3 0.0154(5) 0.0131(4) 0.0126(4) -0.0018(4) -0.0001(4) -0.0019(4)
N4 0.0141(4) 0.0120(4) 0.0131(5) -0.0024(4) -0.0004(3) -0.0006(4)
N5 0.0152(5) 0.0135(4) 0.0122(4) -0.0003(4) -0.0021(4) -0.0013(4)
N6 0.0142(4) 0.0138(4) 0.0119(4) -0.0014(4) -0.0016(3) -0.0006(4)
N7 0.0160(5) 0.0123(4) 0.0133(5) -0.0009(4) -0.0030(4) 0.0016(4)
N8 0.0148(5) 0.0137(4) 0.0130(5) -0.0022(4) -0.0020(4) 0.0007(4)
C1 0.0157(5) 0.0136(5) 0.0108(5) -0.0027(4) -0.0016(4) -0.0012(4)
C2 0.0195(5) 0.0151(5) 0.0138(5) -0.0031(4) -0.0025(4) -0.0048(4)
C3 0.0185(5) 0.0128(5) 0.0120(5) -0.0021(4) -0.0011(4) -0.0026(4)
C4 0.0155(5) 0.0169(5) 0.0117(5) -0.0038(4) -0.0019(4) -0.0017(4)
C5 0.0272(7) 0.0138(5) 0.0166(6) -0.0007(4) -0.0024(5) -0.0051(5)
C6 0.0180(5) 0.0149(5) 0.0128(5) -0.0033(4) 0.0011(4) -0.0041(4)
C7 0.0159(5) 0.0162(5) 0.0175(6) -0.0058(4) 0.0027(4) -0.0021(4)
C8 0.0143(5) 0.0125(5) 0.0162(5) -0.0047(4) -0.0002(4) -0.0007(4)
C9 0.0270(7) 0.0197(6) 0.0140(5) -0.0040(5) 0.0021(5) -0.0091(5)
C10 0.0168(5) 0.0146(5) 0.0209(6) -0.0048(5) -0.0028(4) 0.0014(4)
C11 0.0158(5) 0.0127(5) 0.0144(5) -0.0023(4) -0.0017(4) -0.0014(4)
C12 0.0188(5) 0.0150(5) 0.0155(5) -0.0051(4) -0.0042(4) -0.0012(4)
C13 0.0167(5) 0.0135(5) 0.0124(5) -0.0033(4) -0.0027(4) 0.0014(4)
C14 0.0196(6) 0.0145(5) 0.0183(6) -0.0023(4) -0.0029(4) -0.0031(5)
C15 0.0206(6) 0.0173(6) 0.0127(5) -0.0041(4) -0.0032(4) 0.0020(4)
C16 0.0177(5) 0.0122(5) 0.0164(5) -0.0027(4) -0.0054(4) 0.0025(4)
C17 0.0176(5) 0.0161(5) 0.0199(6) -0.0064(5) -0.0035(5) 0.0050(4)
C18 0.0157(5) 0.0157(5) 0.0142(5) -0.0046(4) -0.0025(4) 0.0010(4)
C19 0.0272(7) 0.0135(5) 0.0215(6) -0.0006(5) -0.0064(5) 0.0028(5)
C20 0.0181(6) 0.0210(6) 0.0164(6) -0.0072(5) -0.0002(4) 0.0000(5)
C21 0.0251(6) 0.0173(6) 0.0235(6) 0.0011(5) -0.0079(5) -0.0045(5)
C22 0.0190(6) 0.0240(6) 0.0160(6) -0.0022(5) -0.0033(4) 0.0035(5)
C23 0.0315(7) 0.0202(6) 0.0178(6) -0.0032(5) -0.0012(5) -0.0087(5)
C24 0.0192(6) 0.0176(6) 0.0217(6) 0.0000(5) 0.0011(5) -0.0002(5)
N9 0.0147(4) 0.0150(5) 0.0186(5) -0.0093(4) -0.0024(4) 0.0002(4)
C25 0.0158(5) 0.0165(5) 0.0249(6) -0.0086(5) -0.0014(5) 0.0027(4)
C26 0.0187(6) 0.0214(6) 0.0262(7) -0.0039(5) -0.0050(5) 0.0000(5)
C27 0.0165(5) 0.0228(6) 0.0176(6) -0.0112(5) -0.0011(4) 0.0026(5)
C28 0.0185(6) 0.0267(7) 0.0188(6) -0.0083(5) 0.0003(5) -0.0022(5)
C29 0.0223(6) 0.0150(5) 0.0257(6) -0.0096(5) -0.0064(5) -0.0017(5)
C30 0.0209(6) 0.0230(7) 0.0354(8) -0.0095(6) -0.0012(6) -0.0073(5)
C31 0.0210(6) 0.0214(6) 0.0176(6) -0.0103(5) -0.0003(5) -0.0061(5)
C32 0.0227(6) 0.0323(7) 0.0212(6) -0.0090(6) -0.0064(5) -0.0037(6)

loop_
_atom_type_symbol
_atom_type_description
_atom_type_scat_dispersion_real
_atom_type_scat_dispersion_imag
_atom_type_scat_source
C C 0.0033 0.0016 'International Tables Vol C Tables 4.2.6.8 and 6.1.1.4'
H H 0.0000 0.0000 'International Tables Vol C Tables 4.2.6.8 and 6.1.1.4'
Br Br -0.2901 2.4595 'International Tables Vol C Tables 4.2.6.8 and 6.1.1.4'
Cu Cu 0.3201 1.2651 'International Tables Vol C Tables 4.2.6.8 and 6.1.1.4'
F F 0.0171 0.0103 'International Tables Vol C Tables 4.2.6.8 and 6.1.1.4'
N N 0.0061 0.0033 'International Tables Vol C Tables 4.2.6.8 and 6.1.1.4'
O O 0.0106 0.0060 'International Tables Vol C Tables 4.2.6.8 and 6.1.1.4'

loop_
_geom_angle_atom_site_label_1
_geom_angle_atom_site_label_2
_geom_angle_atom_site_label_3
_geom_angle
Cu1 Br Cu4 166.446(7)
Cu2 Br Cu1 72.641(6)
Cu2 Br Cu3 164.178(7)
Cu2 Br Cu4 113.589(6)
Cu3 Br Cu1 105.216(6)
Cu3 Br Cu4 72.144(6)
N1 Cu1 Br 93.66(3)
N3 Cu1 Br 94.33(3)
N3 Cu1 N1 99.27(5)
C21 Cu1 Br 109.63(5)
C21 Cu1 N1 122.78(6)
C21 Cu1 N3 128.50(6)
N2 Cu2 Br 94.75(3)
N4 Cu2 Br 95.26(3)
N4 Cu2 N2 99.86(5)
C22 Cu2 Br 107.68(5)
C22 Cu2 N2 121.32(6)
C22 Cu2 N4 129.65(6)
N5 Cu3 Br 96.28(3)
N7 Cu3 Br 93.38(3)
N7 Cu3 N5 99.21(5)
C23 Cu3 Br 107.04(5)
C23 Cu3 N5 125.52(6)
C23 Cu3 N7 126.75(6)
N6 Cu4 Br 94.14(3)
N8 Cu4 Br 93.99(3)
N8 Cu4 N6 100.91(5)
C24 Cu4 Br 107.32(5)
C24 Cu4 N6 121.40(6)
C24 Cu4 N8 129.86(6)
N2 N1 Cu1 118.07(8)
C1 N1 Cu1 133.79(8)
C1 N1 N2 107.61(10)
N1 N2 Cu2 117.93(8)
C3 N2 Cu2 133.89(9)
C3 N2 N1 107.56(11)
N4 N3 Cu1 118.14(8)
C6 N3 Cu1 133.50(9)
C6 N3 N4 107.36(11)
N3 N4 Cu2 117.97(8)
C8 N4 Cu2 133.22(9)
C8 N4 N3 107.76(10)
N6 N5 Cu3 118.13(8)
C11 N5 Cu3 134.02(9)
C11 N5 N6 107.65(11)
N5 N6 Cu4 117.49(8)
C13 N6 Cu4 133.83(9)
C13 N6 N5 107.54(10)
N8 N7 Cu3 118.91(8)
C16 N7 Cu3 132.35(9)
C16 N7 N8 107.94(11)
N7 N8 Cu4 117.19(8)
C18 N8 Cu4 135.20(9)
C18 N8 N7 107.10(10)
N1 C1 C2 111.19(11)
N1 C1 C4 120.12(11)
C2 C1 C4 128.68(12)
C1 C2 H2 128.7
C3 C2 C1 102.52(11)
C3 C2 H2 128.7
N2 C3 C2 111.11(11)
N2 C3 C5 120.58(12)
C2 C3 C5 128.29(12)
F1 C4 C1 112.64(11)
F2 C4 F1 105.86(10)
F2 C4 C1 112.39(11)
F3 C4 F1 106.90(11)
F3 C4 F2 106.98(11)
F3 C4 C1 111.65(10)
F4 C5 C3 111.95(12)
F5 C5 F4 105.86(13)
F5 C5 F6 107.96(13)
F5 C5 C3 112.85(12)
F6 C5 F4 107.18(12)
F6 C5 C3 110.73(12)
N3 C6 C7 111.26(11)
N3 C6 C9 121.31(12)
C7 C6 C9 127.41(13)
C6 C7 H7 128.7
C6 C7 C8 102.65(11)
C8 C7 H7 128.7
N4 C8 C7 110.97(12)
N4 C8 C10 121.37(11)
C7 C8 C10 127.66(12)
F7 C9 C6 111.54(12)
F8 C9 F7 106.43(14)
F8 C9 F9 107.47(13)
F8 C9 C6 112.89(11)
F9 C9 F7 107.23(12)
F9 C9 C6 110.97(13)
F10 C10 C8 111.95(11)
F11 C10 F10 106.69(12)
F11 C10 F12 107.72(12)
F11 C10 C8 111.61(12)
F12 C10 F10 105.85(12)
F12 C10 C8 112.65(11)
N5 C11 C12 111.20(11)
N5 C11 C14 120.34(12)
C12 C11 C14 128.41(12)
C11 C12 H12 128.8
C11 C12 C13 102.46(11)
C13 C12 H12 128.8
N6 C13 C12 111.15(11)
N6 C13 C15 121.07(11)
C12 C13 C15 127.78(12)
F13 C14 F15 106.14(12)
F13 C14 C11 112.19(11)
F14 C14 F13 107.47(12)
F14 C14 F15 107.30(12)
F14 C14 C11 111.27(12)
F15 C14 C11 112.15(11)
F16 C15 F17 105.61(11)
F16 C15 C13 112.28(11)
F17 C15 C13 112.19(12)
F18 C15 F16 107.48(12)
F18 C15 F17 107.71(12)
F18 C15 C13 111.23(11)
N7 C16 C17 111.07(12)
N7 C16 C19 120.55(12)
C17 C16 C19 128.38(12)
C16 C17 H17 128.7
C18 C17 C16 102.60(11)
C18 C17 H17 128.7
N8 C18 C17 111.29(11)
N8 C18 C20 120.88(12)
C17 C18 C20 127.81(12)
F19 C19 C16 111.82(12)
F20 C19 F19 107.90(14)
F20 C19 F21 107.64(13)
F20 C19 C16 110.95(13)
F21 C19 F19 105.52(13)
F21 C19 C16 112.71(13)
F22 C20 C18 112.03(12)
F23 C20 F22 106.52(12)
F23 C20 C18 111.18(12)
F24 C20 F22 106.11(13)
F24 C20 F23 107.88(13)
F24 C20 C18 112.76(12)
O1 C21 Cu1 177.30(16)
O2 C22 Cu2 175.96(14)
O3 C23 Cu3 179.33(17)
O4 C24 Cu4 176.10(15)
C25 N9 C27 111.38(11)
C25 N9 C29 110.95(11)
C25 N9 C31 106.67(11)
C27 N9 C29 106.28(10)
C31 N9 C27 110.93(10)
C31 N9 C29 110.69(11)
N9 C25 H25A 108.4
N9 C25 H25B 108.4
H25A C25 H25B 107.4
C26 C25 N9 115.66(12)
C26 C25 H25A 108.4
C26 C25 H25B 108.4
C25 C26 H26A 109.5
C25 C26 H26B 109.5
C25 C26 H26C 109.5
H26A C26 H26B 109.5
H26A C26 H26C 109.5
H26B C26 H26C 109.5
N9 C27 H27A 108.5
N9 C27 H27B 108.5
H27A C27 H27B 107.5
C28 C27 N9 114.97(11)
C28 C27 H27A 108.5
C28 C27 H27B 108.5
C27 C28 H28A 109.5
C27 C28 H28B 109.5
C27 C28 H28C 109.5
H28A C28 H28B 109.5
H28A C28 H28C 109.5
H28B C28 H28C 109.5
N9 C29 H29A 108.6
N9 C29 H29B 108.6
H29A C29 H29B 107.5
C30 C29 N9 114.86(12)
C30 C29 H29A 108.6
C30 C29 H29B 108.6
C29 C30 H30A 109.5
C29 C30 H30B 109.5
C29 C30 H30C 109.5
H30A C30 H30B 109.5
H30A C30 H30C 109.5
H30B C30 H30C 109.5
N9 C31 H31A 108.5
N9 C31 H31B 108.5
N9 C31 C32 114.99(12)
H31A C31 H31B 107.5
C32 C31 H31A 108.5
C32 C31 H31B 108.5
C31 C32 H32A 109.5
C31 C32 H32B 109.5
C31 C32 H32C 109.5
H32A C32 H32B 109.5
H32A C32 H32C 109.5
H32B C32 H32C 109.5

loop_
_geom_bond_atom_site_label_1
_geom_bond_atom_site_label_2
_geom_bond_distance
Br Cu1 2.7593(2)
Br Cu2 2.7089(2)
Br Cu3 2.7329(2)
Br Cu4 2.7601(2)
Cu1 N1 2.0137(11)
Cu1 N3 1.9992(12)
Cu1 C21 1.8253(15)
Cu2 N2 2.0004(12)
Cu2 N4 1.9988(11)
Cu2 C22 1.8120(15)
Cu3 N5 2.0024(12)
Cu3 N7 1.9941(11)
Cu3 C23 1.8148(15)
Cu4 N6 2.0075(11)
Cu4 N8 1.9960(11)
Cu4 C24 1.8166(14)
F1 C4 1.3506(15)
F2 C4 1.3454(14)
F3 C4 1.3388(15)
F4 C5 1.3491(17)
F5 C5 1.3321(18)
F6 C5 1.3344(17)
F7 C9 1.3435(17)
F8 C9 1.3353(18)
F9 C9 1.3358(18)
F10 C10 1.3520(17)
F11 C10 1.3293(16)
F12 C10 1.3372(16)
F13 C14 1.3341(16)
F14 C14 1.3322(17)
F15 C14 1.3466(17)
F16 C15 1.3398(16)
F17 C15 1.3453(16)
F18 C15 1.3294(17)
F19 C19 1.3465(19)
F20 C19 1.3258(17)
F21 C19 1.3379(19)
F22 C20 1.3494(17)
F23 C20 1.3362(16)
F24 C20 1.3320(17)
O1 C21 1.118(2)
O2 C22 1.123(2)
O3 C23 1.118(2)
O4 C24 1.1220(19)
N1 N2 1.3546(14)
N1 C1 1.3480(16)
N2 C3 1.3511(16)
N3 N4 1.3589(14)
N3 C6 1.3486(16)
N4 C8 1.3453(16)
N5 N6 1.3571(14)
N5 C11 1.3475(17)
N6 C13 1.3465(17)
N7 N8 1.3573(14)
N7 C16 1.3442(16)
N8 C18 1.3503(16)
C1 C2 1.3917(16)
C1 C4 1.4840(17)
C2 H2 0.9500
C2 C3 1.3904(18)
C3 C5 1.4906(17)
C6 C7 1.3877(19)
C6 C9 1.4924(18)
C7 H7 0.9500
C7 C8 1.3940(17)
C8 C10 1.4856(18)
C11 C12 1.3900(17)
C11 C14 1.4929(17)
C12 H12 0.9500
C12 C13 1.3953(17)
C13 C15 1.4908(17)
C16 C17 1.3893(18)
C16 C19 1.4925(18)
C17 H17 0.9500
C17 C18 1.3892(17)
C18 C20 1.4913(18)
N9 C25 1.5162(18)
N9 C27 1.5213(17)
N9 C29 1.5223(17)
N9 C31 1.5164(18)
C25 H25A 0.9900
C25 H25B 0.9900
C25 C26 1.513(2)
C26 H26A 0.9800
C26 H26B 0.9800
C26 H26C 0.9800
C27 H27A 0.9900
C27 H27B 0.9900
C27 C28 1.519(2)
C28 H28A 0.9800
C28 H28B 0.9800
C28 H28C 0.9800
C29 H29A 0.9900
C29 H29B 0.9900
C29 C30 1.518(2)
C30 H30A 0.9800
C30 H30B 0.9800
C30 H30C 0.9800
C31 H31A 0.9900
C31 H31B 0.9900
C31 C32 1.516(2)
C32 H32A 0.9800
C32 H32B 0.9800
C32 H32C 0.9800

loop_
_geom_torsion_atom_site_label_1
_geom_torsion_atom_site_label_2
_geom_torsion_atom_site_label_3
_geom_torsion_atom_site_label_4
_geom_torsion
Cu1 N1 N2 Cu2 -0.63(13)
Cu1 N1 N2 C3 -172.80(9)
Cu1 N1 C1 C2 171.19(10)
Cu1 N1 C1 C4 -7.6(2)
Cu1 N3 N4 Cu2 0.21(13)
Cu1 N3 N4 C8 170.01(9)
Cu1 N3 C6 C7 -167.91(10)
Cu1 N3 C6 C9 13.8(2)
Cu2 N2 C3 C2 -170.41(10)
Cu2 N2 C3 C5 8.6(2)
Cu2 N4 C8 C7 167.73(10)
Cu2 N4 C8 C10 -12.4(2)
Cu3 N5 N6 Cu4 -6.64(13)
Cu3 N5 N6 C13 -176.12(9)
Cu3 N5 C11 C12 175.15(10)
Cu3 N5 C11 C14 -2.5(2)
Cu3 N7 N8 Cu4 -2.42(13)
Cu3 N7 N8 C18 170.63(9)
Cu3 N7 C16 C17 -169.10(10)
Cu3 N7 C16 C19 10.8(2)
Cu4 N6 C13 C12 -166.73(10)
Cu4 N6 C13 C15 12.4(2)
Cu4 N8 C18 C17 171.61(11)
Cu4 N8 C18 C20 -9.6(2)
N1 N2 C3 C2 -0.03(16)
N1 N2 C3 C5 178.99(12)
N1 C1 C2 C3 0.03(15)
N1 C1 C4 F1 -54.98(16)
N1 C1 C4 F2 64.50(16)
N1 C1 C4 F3 -175.27(12)
N2 N1 C1 C2 -0.05(15)
N2 N1 C1 C4 -178.83(11)
N2 C3 C5 F4 52.62(18)
N2 C3 C5 F5 -66.69(18)
N2 C3 C5 F6 172.16(13)
N3 N4 C8 C7 0.12(15)
N3 N4 C8 C10 179.98(12)
N3 C6 C7 C8 0.06(15)
N3 C6 C9 F7 74.94(18)
N3 C6 C9 F8 -44.85(19)
N3 C6 C9 F9 -165.57(13)
N4 N3 C6 C7 0.01(15)
N4 N3 C6 C9 -178.32(12)
N4 C8 C10 F10 -70.06(16)
N4 C8 C10 F11 170.43(12)
N4 C8 C10 F12 49.10(18)
N5 N6 C13 C12 0.29(15)
N5 N6 C13 C15 179.41(12)
N5 C11 C12 C13 -0.30(15)
N5 C11 C14 F13 61.41(18)
N5 C11 C14 F14 -178.14(13)
N5 C11 C14 F15 -57.94(17)
N6 N5 C11 C12 0.49(15)
N6 N5 C11 C14 -177.18(12)
N6 C13 C15 F16 -68.75(17)
N6 C13 C15 F17 50.02(17)
N6 C13 C15 F18 170.75(13)
N7 N8 C18 C17 0.40(16)
N7 N8 C18 C20 179.20(12)
N7 C16 C17 C18 0.02(16)
N7 C16 C19 F19 56.61(19)
N7 C16 C19 F20 177.13(14)
N7 C16 C19 F21 -62.08(19)
N8 N7 C16 C17 0.22(16)
N8 N7 C16 C19 -179.86(12)
N8 C18 C20 F22 -75.11(17)
N8 C18 C20 F23 165.82(13)
N8 C18 C20 F24 44.51(19)
C1 N1 N2 Cu2 172.21(9)
C1 N1 N2 C3 0.05(14)
C1 C2 C3 N2 0.00(16)
C1 C2 C3 C5 -178.92(14)
C2 C1 C4 F1 126.48(15)
C2 C1 C4 F2 -114.04(15)
C2 C1 C4 F3 6.2(2)
C2 C3 C5 F4 -128.54(15)
C2 C3 C5 F5 112.14(17)
C2 C3 C5 F6 -9.0(2)
C4 C1 C2 C3 178.68(13)
C6 N3 N4 Cu2 -169.88(9)
C6 N3 N4 C8 -0.08(14)
C6 C7 C8 N4 -0.11(15)
C6 C7 C8 C10 -179.96(13)
C7 C6 C9 F7 -103.11(18)
C7 C6 C9 F8 137.11(15)
C7 C6 C9 F9 16.4(2)
C7 C8 C10 F10 109.78(16)
C7 C8 C10 F11 -9.7(2)
C7 C8 C10 F12 -131.06(15)
C9 C6 C7 C8 178.27(13)
C11 N5 N6 Cu4 169.01(9)
C11 N5 N6 C13 -0.47(14)
C11 C12 C13 N6 0.00(15)
C11 C12 C13 C15 -179.05(13)
C12 C11 C14 F13 -115.81(16)
C12 C11 C14 F14 4.6(2)
C12 C11 C14 F15 124.83(15)
C12 C13 C15 F16 110.21(16)
C12 C13 C15 F17 -131.02(15)
C12 C13 C15 F18 -10.3(2)
C14 C11 C12 C13 177.13(13)
C16 N7 N8 Cu4 -173.42(9)
C16 N7 N8 C18 -0.38(15)
C16 C17 C18 N8 -0.26(16)
C16 C17 C18 C20 -178.95(14)
C17 C16 C19 F19 -123.49(16)
C17 C16 C19 F20 -3.0(2)
C17 C16 C19 F21 117.83(17)
C17 C18 C20 F22 103.47(17)
C17 C18 C20 F23 -15.6(2)
C17 C18 C20 F24 -136.91(15)
C19 C16 C17 C18 -179.89(14)
C25 N9 C27 C28 -60.77(15)
C25 N9 C29 C30 63.04(16)
C25 N9 C31 C32 -177.44(11)
C27 N9 C25 C26 -58.98(15)
C27 N9 C29 C30 -175.73(12)
C27 N9 C31 C32 61.10(15)
C29 N9 C25 C26 59.20(15)
C29 N9 C27 C28 178.28(12)
C29 N9 C31 C32 -56.64(15)
C31 N9 C25 C26 179.84(11)
C31 N9 C27 C28 57.89(15)
C31 N9 C29 C30 -55.19(16)
